data_7064007
loop_
_publ_author_name
'Pandey, Ankit'
'Kaur, Bhupinder'
'Dwivedi, Khilesh C.'
'Balakrishna, Maravanji S.'

_publ_section_title
;
 Copper nanoparticle-catalyzed synthesis of N-arylated indoles,
 carbazoles, and N-alkylated indoles
;
_journal_issue 41
_journal_name_full 'New Journal of Chemistry'
_journal_page_first 17936
_journal_page_last 17950
_journal_paper_doi 10.1039/D5NJ02820E
_journal_volume 49
_journal_year 2025
_chemical_formula_moiety 'C27 H24 N O2 P'
_chemical_formula_sum 'C27 H24 N O2 P'
_chemical_formula_weight 425.44
_space_group_crystal_system triclinic
_space_group_IT_number 2
_space_group_name_Hall '-P 1'
_space_group_name_H-M_alt 'P -1'
_atom_sites_solution_hydrogens geom
_audit_creation_date 2025-01-06
_audit_creation_method
;
Olex2 1.3-ac4
(compiled 2019.04.23 svn.r3594 for Rigaku Oxford Diffraction, GUI svn.r5739)
;
_audit_update_record
;
2025-02-17 deposited with the CCDC.	2025-09-09 downloaded from the CCDC.
;
_cell_angle_alpha 87.939(3)
_cell_angle_beta 80.976(3)
_cell_angle_gamma 67.318(3)
_cell_formula_units_Z 2
_cell_length_a 9.6288(8)
_cell_length_b 10.9399(10)
_cell_length_c 11.7383(9)
_cell_measurement_reflns_used 9902
_cell_measurement_temperature 150(2)
_cell_measurement_theta_max 28.05
_cell_measurement_theta_min 2.42
_cell_volume 1126.33(17)
_computing_cell_refinement 'SAINT V8.40A (?, 2016)'
_computing_data_reduction 'SAINT V8.40A (?, 2016)'
_computing_molecular_graphics 'Olex2 (Dolomanov et al., 2009)'
_computing_publication_material 'Olex2 (Dolomanov et al., 2009)'
_computing_structure_refinement 'ShelXL (Sheldrick, 2015)'
_computing_structure_solution 'olex2.solve (Bourhis et al., 2015)'
_diffrn_ambient_temperature 150.0
_diffrn_measured_fraction_theta_full 1.000
_diffrn_measured_fraction_theta_max 1.000
_diffrn_measurement_device_type 'Bruker APEX-II CCD'
_diffrn_measurement_method '\f and \w scans'
_diffrn_radiation_type MoK\a
_diffrn_radiation_wavelength 0.71073
_diffrn_reflns_av_R_equivalents 0.0618
_diffrn_reflns_av_unetI/netI 0.0247
_diffrn_reflns_Laue_measured_fraction_full 1.000
_diffrn_reflns_Laue_measured_fraction_max 1.000
_diffrn_reflns_limit_h_max 11
_diffrn_reflns_limit_h_min -11
_diffrn_reflns_limit_k_max 12
_diffrn_reflns_limit_k_min -12
_diffrn_reflns_limit_l_max 13
_diffrn_reflns_limit_l_min -13
_diffrn_reflns_number 52855
_diffrn_reflns_point_group_measured_fraction_full 1.000
_diffrn_reflns_point_group_measured_fraction_max 1.000
_diffrn_reflns_theta_full 24.994
_diffrn_reflns_theta_max 24.994
_diffrn_reflns_theta_min 1.757
_exptl_absorpt_coefficient_mu 0.146
_exptl_absorpt_correction_T_max 0.7457
_exptl_absorpt_correction_T_min 0.5599
_exptl_absorpt_correction_type none
_exptl_absorpt_process_details
'SADABS-2016/2 (Bruker,2016/2) was used for absorption correction. wR2(int) was 0.1361 before and 0.0733 after correction. The Ratio of minimum to maximum transmission is 0.7508. The \l/2 correction factor is Not present.'
_exptl_crystal_colour 'clear whiteish white'
_exptl_crystal_colour_lustre clear
_exptl_crystal_colour_modifier whiteish
_exptl_crystal_colour_primary white
_exptl_crystal_density_diffrn 1.254
_exptl_crystal_description block
_exptl_crystal_F_000 448
_exptl_crystal_size_max 0.65
_exptl_crystal_size_mid 0.062
_exptl_crystal_size_min 0.057
_refine_diff_density_max 0.778
_refine_diff_density_min -0.269
_refine_diff_density_rms 0.039
_refine_ls_extinction_expression Fc^*^=kFc[1+0.001xFc^2^\l^3^/sin(2\q)]^-1/4^
_refine_ls_extinction_method 'SHELXL-2018/3 (Sheldrick 2018)'
_refine_ls_goodness_of_fit_ref 1.027
_refine_ls_hydrogen_treatment constr
_refine_ls_matrix_type full
_refine_ls_number_parameters 282
_refine_ls_number_reflns 3973
_refine_ls_number_restraints 0
_refine_ls_restrained_S_all 1.027
_refine_ls_R_factor_all 0.0388
_refine_ls_R_factor_gt 0.0353
_refine_ls_shift/su_max 0.000
_refine_ls_shift/su_mean 0.000
_refine_ls_structure_factor_coef Fsqd
_refine_ls_weighting_details 'w=1/[\s^2^(Fo^2^)+(0.0339P)^2^+0.7246P] where P=(Fo^2^+2Fc^2^)/3'
_refine_ls_weighting_scheme calc
_refine_ls_wR_factor_gt 0.0875
_refine_ls_wR_factor_ref 0.0900
_reflns_Friedel_coverage 0.000
_reflns_number_gt 3635
_reflns_number_total 3973
_reflns_threshold_expression 'I > 2\s(I)'
_cod_data_source_file d5nj02820e2.cif
_cod_data_source_block compound_L2
_cod_depositor_comments 'Adding full bibliography for 7064007--7064013.cif.'
_cod_database_code 7064007
_shelx_shelxl_version_number 2018/3
_shelx_space_group_comment
;
The symmetry employed for this shelxl refinement is uniquely defined
by the following loop, which should always be used as a source of
symmetry information in preference to the above space-group names.
They are only intended as comments.
;
_shelx_estimated_absorpt_t_max 0.992
_shelx_estimated_absorpt_t_min 0.911
_olex2_refinement_description
;
1. Fixed Uiso
 At 1.2 times of:
  All C(H) groups, All C(H,H) groups, All N(H) groups
 At 1.5 times of:
  All C(H,H,H) groups
2.a Secondary CH2 refined with riding coordinates:
 C26(H26A,H26B)
2.b Aromatic/amide H refined with riding coordinates:
 N1(H1), C2(H2), C25(H25), C9(H9), C15(H15), C5(H5), C3(H3), C23(H23),
 C21(H21), C4(H4), C24(H24), C10(H10), C19(H19), C12(H12), C16(H16), C11(H11),
 C22(H22), C18(H18), C17(H17)
2.c Idealised Me refined as rotating group:
 C27(H27A,H27B,H27C)
;
_olex2_submission_special_instructions 'No special instructions were received'

loop_
_space_group_symop_operation_xyz
'x, y, z'
'-x, -y, -z'

loop_
_atom_site_label
_atom_site_type_symbol
_atom_site_fract_x
_atom_site_fract_y
_atom_site_fract_z
_atom_site_U_iso_or_equiv
_atom_site_adp_type
_atom_site_occupancy
_atom_site_site_symmetry_order
_atom_site_calc_flag
_atom_site_refinement_flags_posn
_atom_site_refinement_flags_adp
_atom_site_refinement_flags_occupancy
_atom_site_disorder_assembly
_atom_site_disorder_group
P1 P 0.64030(4) 0.65911(4) 0.46787(3) 0.02268(12) Uani 1 1 d . . . . .
O2 O 0.81337(13) 0.40491(12) -0.08923(9) 0.0331(3) Uani 1 1 d . . . . .
O1 O 0.84229(13) 0.55057(12) 0.28380(10) 0.0342(3) Uani 1 1 d . . . . .
N1 N 0.79565(15) 0.50819(13) 0.10928(11) 0.0258(3) Uani 1 1 d . . . . .
H1 H 0.729097 0.535795 0.061071 0.031 Uiso 1 1 calc R . . . .
C6 C 0.60701(17) 0.69261(15) 0.23033(13) 0.0239(3) Uani 1 1 d . . . . .
C8 C 0.92893(18) 0.39548(15) 0.07310(13) 0.0241(3) Uani 1 1 d . . . . .
C7 C 0.75855(18) 0.57884(15) 0.21010(13) 0.0241(3) Uani 1 1 d . . . . .
C1 C 0.54554(17) 0.74240(15) 0.34474(13) 0.0226(3) Uani 1 1 d . . . . .
C20 C 0.78378(17) 0.73011(15) 0.47129(13) 0.0221(3) Uani 1 1 d . . . . .
C14 C 0.49923(17) 0.74661(15) 0.59325(13) 0.0237(3) Uani 1 1 d . . . . .
C2 C 0.40516(17) 0.84988(15) 0.36215(14) 0.0260(3) Uani 1 1 d . . . . .
H2 H 0.361600 0.884527 0.438283 0.031 Uiso 1 1 calc R . . . .
C25 C 0.78405(18) 0.84287(16) 0.41218(14) 0.0271(4) Uani 1 1 d . . . . .
H25 H 0.705524 0.888192 0.367956 0.033 Uiso 1 1 calc R . . . .
C9 C 1.04849(18) 0.33830(16) 0.13523(14) 0.0273(4) Uani 1 1 d . . . . .
H9 H 1.046299 0.376842 0.207068 0.033 Uiso 1 1 calc R . . . .
C15 C 0.37814(18) 0.70626(17) 0.62690(14) 0.0290(4) Uani 1 1 d . . . . .
H15 H 0.364882 0.643827 0.579985 0.035 Uiso 1 1 calc R . . . .
C13 C 0.93549(19) 0.33902(16) -0.03459(13) 0.0269(4) Uani 1 1 d . . . . .
C5 C 0.52752(19) 0.75120(16) 0.13991(14) 0.0289(4) Uani 1 1 d . . . . .
H5 H 0.569249 0.717581 0.063273 0.035 Uiso 1 1 calc R . . . .
C3 C 0.32808(18) 0.90708(16) 0.27186(15) 0.0303(4) Uani 1 1 d . . . . .
H3 H 0.233294 0.980484 0.286290 0.036 Uiso 1 1 calc R . . . .
C23 C 1.01338(19) 0.82371(17) 0.48131(15) 0.0320(4) Uani 1 1 d . . . . .
H23 H 1.091789 0.855350 0.484494 0.038 Uiso 1 1 calc R . . . .
C21 C 0.89994(18) 0.66554(16) 0.53562(13) 0.0267(3) Uani 1 1 d . . . . .
H21 H 0.900973 0.588834 0.576670 0.032 Uiso 1 1 calc R . . . .
C4 C 0.38881(19) 0.85755(17) 0.16036(15) 0.0322(4) Uani 1 1 d . . . . .
H4 H 0.335597 0.896316 0.098183 0.039 Uiso 1 1 calc R . . . .
C24 C 0.89810(19) 0.88936(17) 0.41745(14) 0.0308(4) Uani 1 1 d . . . . .
H24 H 0.897132 0.966482 0.377131 0.037 Uiso 1 1 calc R . . . .
C10 C 1.1715(2) 0.22441(17) 0.09200(15) 0.0323(4) Uani 1 1 d . . . . .
H10 H 1.253169 0.184989 0.134755 0.039 Uiso 1 1 calc R . . . .
C19 C 0.51706(19) 0.83652(16) 0.66479(14) 0.0294(4) Uani 1 1 d . . . . .
H19 H 0.598325 0.865695 0.643343 0.035 Uiso 1 1 calc R . . . .
C12 C 1.0589(2) 0.22576(17) -0.07675(14) 0.0337(4) Uani 1 1 d . . . . .
H12 H 1.063386 0.187608 -0.149348 0.040 Uiso 1 1 calc R . . . .
C26 C 0.8237(2) 0.36875(18) -0.20832(14) 0.0334(4) Uani 1 1 d . . . . .
H26A H 0.827561 0.277457 -0.214499 0.040 Uiso 1 1 calc R . . . .
H26B H 0.916843 0.373023 -0.254745 0.040 Uiso 1 1 calc R . . . .
C16 C 0.2771(2) 0.75589(18) 0.72761(15) 0.0347(4) Uani 1 1 d . . . . .
H16 H 0.193734 0.729260 0.748147 0.042 Uiso 1 1 calc R . . . .
C11 C 1.1760(2) 0.16832(17) -0.01232(15) 0.0356(4) Uani 1 1 d . . . . .
H11 H 1.259852 0.089663 -0.040414 0.043 Uiso 1 1 calc R . . . .
C22 C 1.01394(19) 0.71187(17) 0.54046(15) 0.0319(4) Uani 1 1 d . . . . .
H22 H 1.092752 0.666760 0.584491 0.038 Uiso 1 1 calc R . . . .
C18 C 0.4176(2) 0.88424(18) 0.76717(15) 0.0368(4) Uani 1 1 d . . . . .
H18 H 0.432449 0.944419 0.815658 0.044 Uiso 1 1 calc R . . . .
C17 C 0.2974(2) 0.84452(19) 0.79872(15) 0.0376(4) Uani 1 1 d . . . . .
H17 H 0.229071 0.877550 0.868475 0.045 Uiso 1 1 calc R . . . .
C27 C 0.6847(2) 0.4657(2) -0.25034(16) 0.0423(5) Uani 1 1 d . . . . .
H27A H 0.686219 0.443882 -0.330875 0.064 Uiso 1 1 calc GR . . . .
H27B H 0.683337 0.555396 -0.244906 0.064 Uiso 1 1 calc GR . . . .
H27C H 0.593551 0.461506 -0.202794 0.064 Uiso 1 1 calc GR . . . .

loop_
_atom_site_aniso_label
_atom_site_aniso_U_11
_atom_site_aniso_U_22
_atom_site_aniso_U_33
_atom_site_aniso_U_23
_atom_site_aniso_U_13
_atom_site_aniso_U_12
P1 0.0222(2) 0.0245(2) 0.0213(2) -0.00300(15) -0.00309(16) -0.00877(16)
O2 0.0360(7) 0.0361(7) 0.0224(6) -0.0055(5) -0.0077(5) -0.0069(5)
O1 0.0297(6) 0.0379(7) 0.0271(6) -0.0090(5) -0.0083(5) -0.0021(5)
N1 0.0252(7) 0.0278(7) 0.0209(7) -0.0027(5) -0.0053(5) -0.0053(6)
C6 0.0243(8) 0.0243(8) 0.0247(8) -0.0019(6) -0.0035(6) -0.0108(6)
C8 0.0264(8) 0.0235(8) 0.0210(8) -0.0003(6) 0.0011(6) -0.0097(7)
C7 0.0255(8) 0.0257(8) 0.0207(8) -0.0013(6) -0.0023(6) -0.0099(7)
C1 0.0221(8) 0.0236(8) 0.0248(8) -0.0013(6) -0.0040(6) -0.0113(6)
C20 0.0209(7) 0.0245(8) 0.0191(7) -0.0061(6) -0.0001(6) -0.0073(6)
C14 0.0225(8) 0.0243(8) 0.0227(8) 0.0004(6) -0.0040(6) -0.0073(6)
C2 0.0236(8) 0.0261(8) 0.0279(8) -0.0030(6) -0.0012(6) -0.0098(7)
C25 0.0276(8) 0.0254(8) 0.0266(8) -0.0013(6) -0.0058(7) -0.0076(7)
C9 0.0285(8) 0.0295(9) 0.0222(8) 0.0001(6) -0.0021(6) -0.0101(7)
C15 0.0276(8) 0.0331(9) 0.0291(9) 0.0011(7) -0.0058(7) -0.0141(7)
C13 0.0313(9) 0.0271(8) 0.0222(8) 0.0006(6) -0.0031(7) -0.0115(7)
C5 0.0317(9) 0.0299(9) 0.0245(8) -0.0002(7) -0.0039(7) -0.0114(7)
C3 0.0227(8) 0.0269(8) 0.0383(10) 0.0014(7) -0.0048(7) -0.0062(7)
C23 0.0284(9) 0.0388(10) 0.0336(9) -0.0073(7) -0.0019(7) -0.0184(8)
C21 0.0269(8) 0.0277(8) 0.0243(8) -0.0002(6) -0.0035(6) -0.0093(7)
C4 0.0322(9) 0.0323(9) 0.0327(9) 0.0067(7) -0.0117(7) -0.0111(7)
C24 0.0356(9) 0.0274(9) 0.0314(9) -0.0024(7) -0.0011(7) -0.0155(7)
C10 0.0291(9) 0.0315(9) 0.0299(9) 0.0032(7) -0.0029(7) -0.0057(7)
C19 0.0275(8) 0.0302(9) 0.0304(9) -0.0046(7) -0.0013(7) -0.0115(7)
C12 0.0421(10) 0.0302(9) 0.0247(9) -0.0062(7) 0.0009(7) -0.0111(8)
C26 0.0458(10) 0.0372(10) 0.0215(8) -0.0041(7) -0.0064(7) -0.0198(8)
C16 0.0289(9) 0.0429(10) 0.0334(9) 0.0059(8) -0.0018(7) -0.0166(8)
C11 0.0352(9) 0.0271(9) 0.0332(9) -0.0022(7) 0.0026(8) -0.0025(7)
C22 0.0259(8) 0.0386(10) 0.0309(9) -0.0018(7) -0.0079(7) -0.0107(7)
C18 0.0360(10) 0.0395(10) 0.0329(9) -0.0125(8) 0.0006(8) -0.0134(8)
C17 0.0331(9) 0.0457(11) 0.0266(9) -0.0037(8) 0.0046(7) -0.0104(8)
C27 0.0521(12) 0.0503(12) 0.0314(10) 0.0042(8) -0.0160(9) -0.0238(10)

loop_
_atom_type_symbol
_atom_type_description
_atom_type_scat_dispersion_real
_atom_type_scat_dispersion_imag
_atom_type_scat_source
C C 0.0033 0.0016 'International Tables Vol C Tables 4.2.6.8 and 6.1.1.4'
H H 0.0000 0.0000 'International Tables Vol C Tables 4.2.6.8 and 6.1.1.4'
N N 0.0061 0.0033 'International Tables Vol C Tables 4.2.6.8 and 6.1.1.4'
O O 0.0106 0.0060 'International Tables Vol C Tables 4.2.6.8 and 6.1.1.4'
P P 0.1023 0.0942 'International Tables Vol C Tables 4.2.6.8 and 6.1.1.4'

loop_
_geom_angle_atom_site_label_1
_geom_angle_atom_site_label_2
_geom_angle_atom_site_label_3
_geom_angle
_geom_angle_site_symmetry_1
_geom_angle_site_symmetry_3
_geom_angle_publ_flag
C20 P1 C1 102.88(7) . . ?
C20 P1 C14 100.54(7) . . ?
C14 P1 C1 102.41(7) . . ?
C13 O2 C26 117.88(13) . . ?
C7 N1 C8 127.36(13) . . ?
C1 C6 C7 118.27(14) . . ?
C5 C6 C7 121.93(14) . . ?
C5 C6 C1 119.79(14) . . ?
C9 C8 N1 125.21(14) . . ?
C9 C8 C13 119.46(14) . . ?
C13 C8 N1 115.32(14) . . ?
O1 C7 N1 122.38(14) . . ?
O1 C7 C6 120.31(14) . . ?
N1 C7 C6 117.28(13) . . ?
C6 C1 P1 120.90(12) . . ?
C2 C1 P1 121.24(12) . . ?
C2 C1 C6 117.67(14) . . ?
C25 C20 P1 123.86(12) . . ?
C21 C20 P1 117.45(12) . . ?
C21 C20 C25 118.68(14) . . ?
C15 C14 P1 117.29(12) . . ?
C19 C14 P1 123.98(12) . . ?
C19 C14 C15 118.13(15) . . ?
C3 C2 C1 121.90(15) . . ?
C24 C25 C20 120.49(15) . . ?
C8 C9 C10 119.76(15) . . ?
C16 C15 C14 120.99(16) . . ?
O2 C13 C8 114.49(14) . . ?
O2 C13 C12 125.36(15) . . ?
C12 C13 C8 120.15(15) . . ?
C4 C5 C6 120.96(15) . . ?
C2 C3 C4 120.04(15) . . ?
C22 C23 C24 119.74(15) . . ?
C22 C21 C20 120.73(15) . . ?
C3 C4 C5 119.64(15) . . ?
C23 C24 C25 120.20(16) . . ?
C11 C10 C9 120.48(16) . . ?
C18 C19 C14 120.93(16) . . ?
C13 C12 C11 119.59(15) . . ?
O2 C26 C27 106.71(14) . . ?
C15 C16 C17 120.19(16) . . ?
C10 C11 C12 120.52(16) . . ?
C23 C22 C21 120.15(16) . . ?
C17 C18 C19 120.28(16) . . ?
C18 C17 C16 119.45(16) . . ?

loop_
_geom_bond_atom_site_label_1
_geom_bond_atom_site_label_2
_geom_bond_distance
_geom_bond_site_symmetry_2
_geom_bond_publ_flag
P1 C1 1.8519(16) . ?
P1 C20 1.8333(16) . ?
P1 C14 1.8436(16) . ?
O2 C13 1.365(2) . ?
O2 C26 1.4444(19) . ?
O1 C7 1.2253(19) . ?
N1 C8 1.412(2) . ?
N1 C7 1.359(2) . ?
C6 C7 1.499(2) . ?
C6 C1 1.416(2) . ?
C6 C5 1.397(2) . ?
C8 C9 1.387(2) . ?
C8 C13 1.409(2) . ?
C1 C2 1.399(2) . ?
C20 C25 1.394(2) . ?
C20 C21 1.392(2) . ?
C14 C15 1.397(2) . ?
C14 C19 1.392(2) . ?
C2 C3 1.381(2) . ?
C25 C24 1.387(2) . ?
C9 C10 1.390(2) . ?
C15 C16 1.384(2) . ?
C13 C12 1.384(2) . ?
C5 C4 1.384(2) . ?
C3 C4 1.384(2) . ?
C23 C24 1.385(2) . ?
C23 C22 1.384(3) . ?
C21 C22 1.384(2) . ?
C10 C11 1.377(2) . ?
C19 C18 1.390(2) . ?
C12 C11 1.387(3) . ?
C26 C27 1.495(3) . ?
C16 C17 1.389(3) . ?
C18 C17 1.382(3) . ?
